data_4328814
loop_
_publ_author_name
'George N. Oh'
'Eun Sang Choi'
'James A. Ibers'

_publ_contact_author_address
;
Department of Chemistry
Northwestern University
Evanston, IL 60208-3113
;
_publ_contact_author_email ibers@chem.northwestern.edu
_publ_contact_author_fax '1 847 491 2976'
_publ_contact_author_name 'James A. Ibers'
_publ_contact_author_phone '1 847 491 5449'
_publ_section_title
;
 Syntheses and Characterization of Nine Quaternary Uranium Chalcogenides
 Among the Compounds A2M3UQ6 (A = K, Rb, Cs; M = Pd, Pt; Q = S, Se)
;
_journal_name_full 'Inorganic Chemistry'
_journal_page_first 4224
_journal_page_last 4230
_journal_paper_doi 10.1021/ic2027048
_journal_volume 51
_journal_year 2012
_chemical_formula_sum 'Pd3 Rb2 S6 U'
_chemical_formula_weight 920.53
_chemical_name_systematic
; 
 Dirubidium tripalladium(II) uranium(IV) sulfide
;
_space_group_IT_number 69
_symmetry_cell_setting orthorhombic
_symmetry_space_group_name_Hall '-F 2 2'
_symmetry_space_group_name_H-M 'F m m m'
_atom_sites_solution_primary direct
_atom_sites_solution_secondary difmap
_audit_creation_method SHELXL-97
_cell_angle_alpha 90.00
_cell_angle_beta 90.00
_cell_angle_gamma 90.00
_cell_formula_units_Z 8
_cell_length_a 9.7462(2)
_cell_length_b 14.3306(2)
_cell_length_c 16.8572(3)
_cell_measurement_reflns_used 9350
_cell_measurement_temperature 100(2)
_cell_measurement_theta_max 43.216
_cell_measurement_theta_min 2.416
_cell_volume 2354.43(7)
_computing_cell_refinement 'SAINT (Bruker, 2009)'
_computing_data_collection 'APEX2 (Bruker, 2009)'
_computing_data_reduction SAINT
_computing_molecular_graphics 'Crystalmaker (Palmer, 2009)'
_computing_publication_material 'SHELXL (Sheldrick, 2008a)'
_computing_structure_refinement 'SHELXL (Sheldrick, 2008a)'
_computing_structure_solution 'SHELXS (Sheldrick, 2008a)'
_diffrn_ambient_temperature 100(2)
_diffrn_measured_fraction_theta_full 1.000
_diffrn_measured_fraction_theta_max 0.830
_diffrn_measurement_device_type 'Bruker APEXII CCD'
_diffrn_measurement_method '/w and /f'
_diffrn_radiation_monochromator graphite
_diffrn_radiation_source 'fine-focus sealed tube'
_diffrn_radiation_type MoK\a
_diffrn_radiation_wavelength 0.71073
_diffrn_reflns_av_R_equivalents 0.0334
_diffrn_reflns_av_sigmaI/netI 0.0222
_diffrn_reflns_limit_h_max 18
_diffrn_reflns_limit_h_min -15
_diffrn_reflns_limit_k_max 25
_diffrn_reflns_limit_k_min -25
_diffrn_reflns_limit_l_max 21
_diffrn_reflns_limit_l_min -30
_diffrn_reflns_number 15962
_diffrn_reflns_theta_full 25.00
_diffrn_reflns_theta_max 43.29
_diffrn_reflns_theta_min 2.42
_exptl_absorpt_coefficient_mu 27.445
_exptl_absorpt_correction_T_max 0.0936
_exptl_absorpt_correction_T_min 0.0519
_exptl_absorpt_correction_type numerical
_exptl_absorpt_process_details 'face indexed, SADABS (Sheldrick, 2008b)'
_exptl_crystal_colour black
_exptl_crystal_density_diffrn 5.194
_exptl_crystal_description 'hexagonal plate'
_exptl_crystal_F_000 3200
_exptl_crystal_size_max 0.26
_exptl_crystal_size_mid 0.19
_exptl_crystal_size_min 0.16
_refine_diff_density_max 3.626
_refine_diff_density_min -2.569
_refine_diff_density_rms 0.345
_refine_ls_extinction_coef 0.000373(17)
_refine_ls_extinction_expression Fc^*^=kFc[1+0.001xFc^2^\l^3^/sin(2\q)]^-1/4^
_refine_ls_extinction_method SHELXL
_refine_ls_goodness_of_fit_ref 1.458
_refine_ls_matrix_type full
_refine_ls_number_parameters 38
_refine_ls_number_reflns 2020
_refine_ls_number_restraints 0
_refine_ls_restrained_S_all 1.458
_refine_ls_R_factor_all 0.0254
_refine_ls_R_factor_gt 0.0236
_refine_ls_shift/su_max 0.000
_refine_ls_shift/su_mean 0.000
_refine_ls_structure_factor_coef Fsqd
_refine_ls_weighting_details
;
 calc 1/[\s^2^(Fo^2^)+(0.0234Fo^2^)^2^] 
;
_refine_ls_weighting_scheme calc
_refine_ls_wR_factor_gt 0.0587
_refine_ls_wR_factor_ref 0.0591
_reflns_number_gt 1929
_reflns_number_total 2020
_reflns_threshold_expression >2sigma(I)
_cod_data_source_file ic2027048_si_002_8.cif
_cod_data_source_block rbupds
_cod_database_code 4328814

loop_
_symmetry_equiv_pos_as_xyz
'x, y, z'
'-x, -y, z'
'-x, y, -z'
'x, -y, -z'
'x, y+1/2, z+1/2'
'-x, -y+1/2, z+1/2'
'-x, y+1/2, -z+1/2'
'x, -y+1/2, -z+1/2'
'x+1/2, y, z+1/2'
'-x+1/2, -y, z+1/2'
'-x+1/2, y, -z+1/2'
'x+1/2, -y, -z+1/2'
'x+1/2, y+1/2, z'
'-x+1/2, -y+1/2, z'
'-x+1/2, y+1/2, -z'
'x+1/2, -y+1/2, -z'
'-x, -y, -z'
'x, y, -z'
'x, -y, z'
'-x, y, z'
'-x, -y+1/2, -z+1/2'
'x, y+1/2, -z+1/2'
'x, -y+1/2, z+1/2'
'-x, y+1/2, z+1/2'
'-x+1/2, -y, -z+1/2'
'x+1/2, y, -z+1/2'
'x+1/2, -y, z+1/2'
'-x+1/2, y, z+1/2'
'-x+1/2, -y+1/2, -z'
'x+1/2, y+1/2, -z'
'x+1/2, -y+1/2, z'
'-x+1/2, y+1/2, z'

loop_
_atom_site_label
_atom_site_type_symbol
_atom_site_fract_x
_atom_site_fract_y
_atom_site_fract_z
_atom_site_U_iso_or_equiv
_atom_site_adp_type
_atom_site_occupancy
_atom_site_symmetry_multiplicity
_atom_site_calc_flag
_atom_site_refinement_flags
U1 U 0.0000 0.0000 0.167539(9) 0.00590(5) Uani 1 4 d S
Pd1 Pd 0.33937(2) 0.0000 0.157018(15) 0.00577(5) Uani 1 2 d S
Pd2 Pd 0.17687(3) 0.0000 0.0000 0.00561(6) Uani 1 4 d S
Rb1 Rb 0.2500 0.2500 0.2500 0.00718(8) Uani 1 4 d S
Rb2 Rb 0.0000 0.29578(4) 0.0000 0.01509(10) Uani 1 4 d S
S1 S 0.19234(6) 0.11234(4) 0.10041(3) 0.00701(10) Uani 1 1 d .
S2 S 0.0000 0.11126(5) 0.30034(5) 0.00697(13) Uani 1 2 d S

loop_
_atom_site_aniso_label
_atom_site_aniso_U_11
_atom_site_aniso_U_22
_atom_site_aniso_U_33
_atom_site_aniso_U_23
_atom_site_aniso_U_13
_atom_site_aniso_U_12
U1 0.00511(8) 0.00626(8) 0.00633(7) 0.000 0.000 0.000
Pd1 0.00485(10) 0.00610(11) 0.00636(9) 0.000 -0.00056(7) 0.000
Pd2 0.00578(13) 0.00567(14) 0.00537(13) 0.000 0.000 0.000
Rb1 0.00722(17) 0.00618(16) 0.00815(16) 0.000 0.000 0.000
Rb2 0.0152(2) 0.0163(2) 0.0137(2) 0.000 0.000 0.000
S1 0.0070(2) 0.0065(2) 0.0075(2) -0.00001(16) -0.00034(18) -0.00009(16)
S2 0.0063(3) 0.0065(3) 0.0082(3) -0.0001(2) 0.000 0.000

loop_
_atom_type_symbol
_atom_type_description
_atom_type_scat_dispersion_real
_atom_type_scat_dispersion_imag
_atom_type_scat_source
S S 0.1246 0.1234 'International Tables Vol C Tables 4.2.6.8 and 6.1.1.4'
Rb Rb -0.9393 2.9676 'International Tables Vol C Tables 4.2.6.8 and 6.1.1.4'
Pd Pd -0.9988 1.0072 'International Tables Vol C Tables 4.2.6.8 and 6.1.1.4'
U U -9.6767 9.6646 'International Tables Vol C Tables 4.2.6.8 and 6.1.1.4'

loop_
_geom_angle_atom_site_label_1
_geom_angle_atom_site_label_2
_geom_angle_atom_site_label_3
_geom_angle
_geom_angle_site_symmetry_1
_geom_angle_site_symmetry_3
S1 U1 S1 130.79(2) 2 .
S1 U1 S1 72.65(2) 2 20
S1 U1 S1 87.22(2) . 20
S1 U1 S1 87.22(2) 2 19
S1 U1 S1 72.65(2) . 19
S1 U1 S1 130.79(2) 20 19
S1 U1 S2 133.062(14) 2 .
S1 U1 S2 89.743(17) . .
S1 U1 S2 89.743(17) 20 .
S1 U1 S2 133.062(14) 19 .
S1 U1 S2 89.743(17) 2 2
S1 U1 S2 133.062(14) . 2
S1 U1 S2 133.062(14) 20 2
S1 U1 S2 89.743(17) 19 2
S2 U1 S2 70.92(3) . 2
S1 U1 Pd2 44.377(13) 2 17
S1 U1 Pd2 90.226(13) . 17
S1 U1 Pd2 44.377(13) 20 17
S1 U1 Pd2 90.226(13) 19 17
S2 U1 Pd2 134.048(12) . 17
S2 U1 Pd2 134.048(12) 2 17
S1 U1 Pd2 90.226(13) 2 .
S1 U1 Pd2 44.377(13) . .
S1 U1 Pd2 90.226(13) 20 .
S1 U1 Pd2 44.377(13) 19 .
S2 U1 Pd2 134.048(12) . .
S2 U1 Pd2 134.048(12) 2 .
Pd2 U1 Pd2 62.796(11) 17 .
S1 U1 Pd1 44.680(12) 2 2
S1 U1 Pd1 131.794(13) . 2
S1 U1 Pd1 44.680(12) 20 2
S1 U1 Pd1 131.794(13) 19 2
S2 U1 Pd1 92.500(4) . 2
S2 U1 Pd1 92.500(4) 2 2
Pd2 U1 Pd1 55.533(7) 17 2
Pd2 U1 Pd1 118.329(8) . 2
S1 U1 Pd1 131.794(13) 2 .
S1 U1 Pd1 44.680(12) . .
S1 U1 Pd1 131.794(13) 20 .
S1 U1 Pd1 44.680(12) 19 .
S2 U1 Pd1 92.500(4) . .
S2 U1 Pd1 92.500(4) 2 .
Pd2 U1 Pd1 118.329(8) 17 .
Pd2 U1 Pd1 55.533(7) . .
Pd1 U1 Pd1 173.862(10) 2 .
S1 U1 Pd1 133.685(13) 2 25
S1 U1 Pd1 92.597(13) . 25
S1 U1 Pd1 133.685(13) 20 25
S1 U1 Pd1 92.597(13) 19 25
S2 U1 Pd1 43.954(13) . 25
S2 U1 Pd1 43.954(13) 2 25
Pd2 U1 Pd1 176.496(7) 17 25
Pd2 U1 Pd1 120.707(6) . 25
Pd1 U1 Pd1 120.964(6) 2 25
Pd1 U1 Pd1 65.175(8) . 25
S1 U1 Pd1 92.597(13) 2 26_455
S1 U1 Pd1 133.685(13) . 26_455
S1 U1 Pd1 92.597(13) 20 26_455
S1 U1 Pd1 133.685(13) 19 26_455
S2 U1 Pd1 43.954(13) . 26_455
S2 U1 Pd1 43.954(13) 2 26_455
Pd2 U1 Pd1 120.707(6) 17 26_455
Pd2 U1 Pd1 176.496(7) . 26_455
Pd1 U1 Pd1 65.175(8) 2 26_455
Pd1 U1 Pd1 120.964(6) . 26_455
Pd1 U1 Pd1 55.789(9) 25 26_455
S2 Pd1 S2 85.57(3) 26 25
S2 Pd1 S1 173.41(3) 26 19
S2 Pd1 S1 93.76(2) 25 19
S2 Pd1 S1 93.76(2) 26 .
S2 Pd1 S1 173.41(3) 25 .
S1 Pd1 S1 86.16(3) 19 .
S2 Pd1 Pd2 127.25(2) 26 .
S2 Pd1 Pd2 127.25(2) 25 .
S1 Pd1 Pd2 48.733(15) 19 .
S1 Pd1 Pd2 48.733(15) . .
S2 Pd1 Pd1 48.167(14) 26 2_655
S2 Pd1 Pd1 48.167(14) 25 2_655
S1 Pd1 Pd1 127.441(15) 19 2_655
S1 Pd1 Pd1 127.441(15) . 2_655
Pd2 Pd1 Pd1 120.894(7) . 2_655
S2 Pd1 U1 130.512(14) 26 .
S2 Pd1 U1 130.512(14) 25 .
S1 Pd1 U1 54.169(15) 19 .
S1 Pd1 U1 54.169(15) . .
Pd2 Pd1 U1 62.175(7) . .
Pd1 Pd1 U1 176.931(5) 2_655 .
S2 Pd1 U1 54.36(2) 26 25
S2 Pd1 U1 54.36(2) 25 25
S1 Pd1 U1 129.959(15) 19 25
S1 Pd1 U1 129.959(15) . 25
Pd2 Pd1 U1 177.000(10) . 25
Pd1 Pd1 U1 62.106(4) 2_655 25
U1 Pd1 U1 114.825(8) . 25
S2 Pd1 Rb1 54.393(13) 26 .
S2 Pd1 Rb1 129.24(2) 25 .
S1 Pd1 Rb1 129.568(16) 19 .
S1 Pd1 Rb1 54.229(14) . .
Pd2 Pd1 Rb1 102.950(4) . .
Pd1 Pd1 Rb1 102.557(3) 2_655 .
U1 Pd1 Rb1 76.229(4) . .
U1 Pd1 Rb1 75.874(4) 25 .
S2 Pd1 Rb1 129.24(2) 26 25
S2 Pd1 Rb1 54.393(13) 25 25
S1 Pd1 Rb1 54.229(14) 19 25
S1 Pd1 Rb1 129.568(16) . 25
Pd2 Pd1 Rb1 102.950(4) . 25
Pd1 Pd1 Rb1 102.557(3) 2_655 25
U1 Pd1 Rb1 76.229(4) . 25
U1 Pd1 Rb1 75.874(4) 25 25
Rb1 Pd1 Rb1 126.823(7) . 25
S2 Pd1 Rb2 114.409(16) 26 13_545
S2 Pd1 Rb2 58.45(2) 25 13_545
S1 Pd1 Rb2 60.060(15) 19 13_545
S1 Pd1 Rb2 116.271(16) . 13_545
Pd2 Pd1 Rb2 69.776(6) . 13_545
Pd1 Pd1 Rb2 68.360(4) 2_655 13_545
U1 Pd1 Rb2 113.680(5) . 13_545
U1 Pd1 Rb2 112.242(5) 25 13_545
Rb1 Pd1 Rb2 160.150(8) . 13_545
Rb1 Pd1 Rb2 73.000(5) 25 13_545
S2 Pd1 Rb2 58.45(2) 26 29
S2 Pd1 Rb2 114.409(16) 25 29
S1 Pd1 Rb2 116.271(16) 19 29
S1 Pd1 Rb2 60.060(15) . 29
Pd2 Pd1 Rb2 69.776(6) . 29
Pd1 Pd1 Rb2 68.360(4) 2_655 29
U1 Pd1 Rb2 113.680(5) . 29
U1 Pd1 Rb2 112.242(5) 25 29
Rb1 Pd1 Rb2 73.000(5) . 29
Rb1 Pd1 Rb2 160.150(8) 25 29
Rb2 Pd1 Rb2 87.162(11) 13_545 29
S1 Pd2 S1 172.61(3) . 4
S1 Pd2 S1 86.91(3) . 19
S1 Pd2 S1 92.62(3) 4 19
S1 Pd2 S1 92.62(3) . 18
S1 Pd2 S1 86.91(3) 4 18
S1 Pd2 S1 172.61(3) 19 18
S1 Pd2 Pd1 49.190(14) . .
S1 Pd2 Pd1 125.974(16) 4 .
S1 Pd2 Pd1 49.190(14) 19 .
S1 Pd2 Pd1 125.974(16) 18 .
S1 Pd2 Pd1 125.974(16) . 18
S1 Pd2 Pd1 49.190(14) 4 18
S1 Pd2 Pd1 125.974(16) 19 18
S1 Pd2 Pd1 49.190(14) 18 18
Pd1 Pd2 Pd1 118.212(14) . 18
S1 Pd2 U1 130.598(16) . 17
S1 Pd2 U1 54.293(14) 4 17
S1 Pd2 U1 130.598(16) 19 17
S1 Pd2 U1 54.293(14) 18 17
Pd1 Pd2 U1 179.496(11) . 17
Pd1 Pd2 U1 62.292(5) 18 17
S1 Pd2 U1 54.293(14) . .
S1 Pd2 U1 130.598(16) 4 .
S1 Pd2 U1 54.293(14) 19 .
S1 Pd2 U1 130.598(16) 18 .
Pd1 Pd2 U1 62.292(5) . .
Pd1 Pd2 U1 179.496(11) 18 .
U1 Pd2 U1 117.204(10) 17 .
S1 Pd2 Rb2 58.978(15) . 29
S1 Pd2 Rb2 114.897(17) 4 29
S1 Pd2 Rb2 114.897(17) 19 29
S1 Pd2 Rb2 58.979(15) 18 29
Pd1 Pd2 Rb2 67.906(6) . 29
Pd1 Pd2 Rb2 67.906(6) 18 29
U1 Pd2 Rb2 112.435(3) 17 29
U1 Pd2 Rb2 112.435(3) . 29
S1 Pd2 Rb2 114.897(17) . 13_545
S1 Pd2 Rb2 58.979(15) 4 13_545
S1 Pd2 Rb2 58.979(15) 19 13_545
S1 Pd2 Rb2 114.897(17) 18 13_545
Pd1 Pd2 Rb2 67.906(6) . 13_545
Pd1 Pd2 Rb2 67.906(6) 18 13_545
U1 Pd2 Rb2 112.435(3) 17 13_545
U1 Pd2 Rb2 112.435(3) . 13_545
Rb2 Pd2 Rb2 85.801(12) 29 13_545
S1 Rb1 S1 160.09(2) . 8
S1 Rb1 S1 105.27(2) . 11
S1 Rb1 S1 78.25(2) 8 11
S1 Rb1 S1 78.25(2) . 14
S1 Rb1 S1 105.27(2) 8 14
S1 Rb1 S1 160.09(2) 11 14
S1 Rb1 S2 134.576(16) . 14
S1 Rb1 S2 63.691(16) 8 14
S1 Rb1 S2 92.237(17) 11 14
S1 Rb1 S2 72.682(18) 14 14
S1 Rb1 S2 72.682(18) . .
S1 Rb1 S2 92.237(17) 8 .
S1 Rb1 S2 63.691(16) 11 .
S1 Rb1 S2 134.576(16) 14 .
S2 Rb1 S2 149.80(3) 14 .
S1 Rb1 S2 92.237(17) . 21
S1 Rb1 S2 72.682(18) 8 21
S1 Rb1 S2 134.576(16) 11 21
S1 Rb1 S2 63.691(16) 14 21
S2 Rb1 S2 104.76(2) 14 21
S2 Rb1 S2 83.16(2) . 21
S1 Rb1 S2 63.691(16) . 26
S1 Rb1 S2 134.576(16) 8 26
S1 Rb1 S2 72.682(18) 11 26
S1 Rb1 S2 92.237(17) 14 26
S2 Rb1 S2 83.16(2) 14 26
S2 Rb1 S2 104.76(2) . 26
S2 Rb1 S2 149.80(3) 21 26
S1 Rb1 Pd1 152.103(11) . 22
S1 Rb1 Pd1 36.039(11) 8 22
S1 Rb1 Pd1 101.631(11) 11 22
S1 Rb1 Pd1 73.932(11) 14 22
S2 Rb1 Pd1 35.865(11) 14 22
S2 Rb1 Pd1 127.341(14) . 22
S2 Rb1 Pd1 73.662(13) 21 22
S2 Rb1 Pd1 119.022(11) 26 22
S1 Rb1 Pd1 36.039(11) . .
S1 Rb1 Pd1 152.103(11) 8 .
S1 Rb1 Pd1 73.932(11) 11 .
S1 Rb1 Pd1 101.631(11) 14 .
S2 Rb1 Pd1 119.022(11) 14 .
S2 Rb1 Pd1 73.662(13) . .
S2 Rb1 Pd1 127.341(14) 21 .
S2 Rb1 Pd1 35.865(11) 26 .
Pd1 Rb1 Pd1 154.886(6) 22 .
S1 Rb1 Pd1 73.932(11) . 25
S1 Rb1 Pd1 101.631(11) 8 25
S1 Rb1 Pd1 36.039(11) 11 25
S1 Rb1 Pd1 152.103(11) 14 25
S2 Rb1 Pd1 127.341(14) 14 25
S2 Rb1 Pd1 35.865(11) . 25
S2 Rb1 Pd1 119.022(11) 21 25
S2 Rb1 Pd1 73.662(13) 26 25
Pd1 Rb1 Pd1 133.938(7) 22 25
Pd1 Rb1 Pd1 53.177(7) . 25
S1 Rb1 Pd1 101.631(11) . 14
S1 Rb1 Pd1 73.932(11) 8 14
S1 Rb1 Pd1 152.103(11) 11 14
S1 Rb1 Pd1 36.039(11) 14 14
S2 Rb1 Pd1 73.662(13) 14 14
S2 Rb1 Pd1 119.022(11) . 14
S2 Rb1 Pd1 35.865(11) 21 14
S2 Rb1 Pd1 127.341(14) 26 14
Pd1 Rb1 Pd1 53.177(7) 22 14
Pd1 Rb1 Pd1 133.938(7) . 14
Pd1 Rb1 Pd1 154.886(6) 25 14
S2 Rb2 S2 136.81(3) 21 6_554
S2 Rb2 S1 134.195(14) 21 3
S2 Rb2 S1 80.426(15) 6_554 3
S2 Rb2 S1 80.426(15) 21 20
S2 Rb2 S1 134.195(14) 6_554 20
S1 Rb2 S1 55.330(19) 3 20
S2 Rb2 S1 134.195(14) 21 18
S2 Rb2 S1 80.426(15) 6_554 18
S1 Rb2 S1 61.890(19) 3 18
S1 Rb2 S1 87.71(2) 20 18
S2 Rb2 S1 80.426(15) 21 .
S2 Rb2 S1 134.195(14) 6_554 .
S1 Rb2 S1 87.71(2) 3 .
S1 Rb2 S1 61.890(19) 20 .
S1 Rb2 S1 55.330(19) 18 .
S2 Rb2 S1 56.057(10) 21 14
S2 Rb2 S1 107.186(14) 6_554 14
S1 Rb2 S1 152.748(16) 3 14
S1 Rb2 S1 117.557(16) 20 14
S1 Rb2 S1 93.008(13) 18 14
S1 Rb2 S1 68.044(16) . 14
S2 Rb2 S1 107.186(14) 21 16_455
S2 Rb2 S1 56.057(10) 6_554 16_455
S1 Rb2 S1 68.044(16) 3 16_455
S1 Rb2 S1 93.008(13) 20 16_455
S1 Rb2 S1 117.557(16) 18 16_455
S1 Rb2 S1 152.748(16) . 16_455
S1 Rb2 S1 138.15(2) 14 16_455
S2 Rb2 S1 107.186(14) 21 29
S2 Rb2 S1 56.057(10) 6_554 29
S1 Rb2 S1 117.557(16) 3 29
S1 Rb2 S1 152.748(16) 20 29
S1 Rb2 S1 68.044(16) 18 29
S1 Rb2 S1 93.008(13) . 29
S1 Rb2 S1 54.664(18) 14 29
S1 Rb2 S1 108.859(19) 16_455 29
S2 Rb2 S1 56.057(10) 21 31_455
S2 Rb2 S1 107.186(14) 6_554 31_455
S1 Rb2 S1 93.008(13) 3 31_455
S1 Rb2 S1 68.044(16) 20 31_455
S1 Rb2 S1 152.748(16) 18 31_455
S1 Rb2 S1 117.557(16) . 31_455
S1 Rb2 S1 108.859(19) 14 31_455
S1 Rb2 S1 54.664(18) 16_455 31_455
S1 Rb2 S1 138.15(2) 29 31_455
S2 Rb2 Pd1 33.545(10) 21 14
S2 Rb2 Pd1 109.028(16) 6_554 14
S1 Rb2 Pd1 167.487(10) 3 14
S1 Rb2 Pd1 113.407(10) 20 14
S1 Rb2 Pd1 126.654(10) 18 14
S1 Rb2 Pd1 91.031(9) . 14
S1 Rb2 Pd1 33.647(10) 14 14
S1 Rb2 Pd1 109.878(15) 16_455 14
S1 Rb2 Pd1 74.936(11) 29 14
S1 Rb2 Pd1 76.554(11) 31_455 14
S2 Rb2 Pd1 33.545(10) 21 13_455
S2 Rb2 Pd1 109.028(16) 6_554 13_455
S1 Rb2 Pd1 126.654(10) 3 13_455
S1 Rb2 Pd1 91.031(9) 20 13_455
S1 Rb2 Pd1 167.487(10) 18 13_455
S1 Rb2 Pd1 113.407(10) . 13_455
S1 Rb2 Pd1 76.554(11) 14 13_455
S1 Rb2 Pd1 74.936(11) 16_455 13_455
S1 Rb2 Pd1 109.878(15) 29 13_455
S1 Rb2 Pd1 33.647(10) 31_455 13_455
Pd1 Rb2 Pd1 43.281(7) 14 13_455
Pd2 S1 Pd1 82.08(2) . .
Pd2 S1 U1 81.329(18) . .
Pd1 S1 U1 81.151(18) . .
Pd2 S1 Rb1 171.67(2) . .
Pd1 S1 Rb1 89.732(18) . .
U1 S1 Rb1 98.959(17) . .
Pd2 S1 Rb2 97.302(19) . .
Pd1 S1 Rb2 173.27(2) . .
U1 S1 Rb2 105.415(17) . .
Rb1 S1 Rb2 90.656(15) . .
Pd2 S1 Rb2 88.054(18) . 29
Pd1 S1 Rb2 86.292(18) . 29
U1 S1 Rb2 164.53(2) . 29
Rb1 S1 Rb2 89.932(14) . 29
Rb2 S1 Rb2 86.992(13) . 29
Pd1 S2 Pd1 83.67(3) 26_455 25
Pd1 S2 U1 81.69(2) 26_455 .
Pd1 S2 U1 81.69(2) 25 .
Pd1 S2 Rb1 173.36(2) 26_455 .
Pd1 S2 Rb1 89.742(5) 25 .
U1 S2 Rb1 98.159(19) . .
Pd1 S2 Rb1 89.742(5) 26_455 21
Pd1 S2 Rb1 173.36(2) 25 21
U1 S2 Rb1 98.159(19) . 21
Rb1 S2 Rb1 96.84(2) . 21
Pd1 S2 Rb2 88.01(2) 26_455 21
Pd1 S2 Rb2 88.01(2) 25 21
U1 S2 Rb2 166.13(3) . 21
Rb1 S2 Rb2 91.007(17) . 21
Rb1 S2 Rb2 91.007(17) 21 21

loop_
_geom_bond_atom_site_label_1
_geom_bond_atom_site_label_2
_geom_bond_distance
_geom_bond_site_symmetry_2
U1 S1 2.7178(6) 2
U1 S1 2.7178(6) .
U1 S1 2.7178(6) 20
U1 S1 2.7178(6) 19
U1 S2 2.7483(8) .
U1 S2 2.7483(8) 2
U1 Pd2 3.3087(2) 17
U1 Pd2 3.3087(2) .
U1 Pd1 3.3123(2) 2
U1 Pd1 3.3123(2) .
U1 Pd1 3.3463(3) 25
U1 Pd1 3.3463(3) 26_455
Pd1 S2 2.3473(6) 26
Pd1 S2 2.3473(6) 25
Pd1 S1 2.3571(6) 19
Pd1 S1 2.3571(6) .
Pd1 Pd2 3.0845(3) .
Pd1 Pd1 3.1311(5) 2_655
Pd1 U1 3.3463(3) 25
Pd1 Rb1 4.00635(12) .
Pd1 Rb1 4.00635(12) 25
Pd1 Rb2 4.2452(4) 13_545
Pd1 Rb2 4.2452(4) 29
Pd2 S1 2.3408(6) .
Pd2 S1 2.3408(6) 4
Pd2 S1 2.3408(6) 19
Pd2 S1 2.3408(6) 18
Pd2 Pd1 3.0845(3) 18
Pd2 U1 3.3087(2) 17
Pd2 Rb2 4.2992(4) 29
Pd2 Rb2 4.2992(4) 13_545
Rb1 S1 3.2506(6) .
Rb1 S1 3.2506(6) 8
Rb1 S1 3.2506(6) 11
Rb1 S1 3.2506(6) 14
Rb1 S2 3.2573(5) 14
Rb1 S2 3.2573(5) .
Rb1 S2 3.2573(5) 21
Rb1 S2 3.2573(5) 26
Rb1 Pd1 4.00635(12) 22
Rb1 Pd1 4.00635(12) 25
Rb1 Pd1 4.00635(12) 14
Rb2 S2 3.6198(8) 21
Rb2 S2 3.6198(8) 6_554
Rb2 S1 3.6455(7) 3
Rb2 S1 3.6455(7) 20
Rb2 S1 3.6455(7) 18
Rb2 S1 3.6455(7) .
Rb2 S1 3.6864(6) 14
Rb2 S1 3.6864(6) 16_455
Rb2 S1 3.6864(6) 29
Rb2 S1 3.6864(6) 31_455
Rb2 Pd1 4.2452(4) 14
Rb2 Pd1 4.2452(4) 13_455
S1 Rb2 3.6864(6) 29
S2 Pd1 2.3473(6) 26_455
S2 Pd1 2.3473(6) 25
S2 Rb1 3.2573(5) 21
S2 Rb2 3.6198(8) 21
